data_4085334
loop_
_publ_author_name
'Rezaei Rad, Babak'
'Chakraborty, Uttam'
'M\"uhldorf, Bernd'
'Sklorz, Julian A. W.'
'Bodensteiner, Michael'
'M\"uller, Christian'
'Wolf, Robert'

_publ_section_title
;
 Synthesis, Structure, and Reactivity of Pentamethylcyclopentadienyl
 2,4,6-Triphenylphosphinine Iron Complexes
;
_journal_issue 3
_journal_name_full Organometallics
_journal_page_first 622
_journal_paper_doi 10.1021/om501161y
_journal_volume 34
_journal_year 2015
_chemical_formula_moiety 'C33 H32 Fe P, C10 H15'
_chemical_formula_sum 'C43 H47 Fe P'
_chemical_formula_weight 650.63
_chemical_name_systematic
;
 ?
;
_space_group_crystal_system orthorhombic
_space_group_IT_number 62
_space_group_name_Hall '-P 2ac 2n'
_space_group_name_H-M_alt 'P n m a'
_symmetry_space_group_name_Hall '-P 2ac 2n'
_symmetry_space_group_name_H-M 'P n m a'
_atom_sites_solution_hydrogens geom
_atom_sites_solution_primary direct
_atom_sites_solution_secondary difmap
_audit_creation_date 2014-08-26
_audit_creation_method
;
Olex2 1.2
(compiled 2014.05.21 svn.r2940 for OlexSys, GUI svn.r4846)
;
_cell_angle_alpha 90.00
_cell_angle_beta 90.00
_cell_angle_gamma 90.00
_cell_formula_units_Z 4
_cell_length_a 15.8914(2)
_cell_length_b 14.3870(2)
_cell_length_c 14.8324(2)
_cell_measurement_reflns_used 4205
_cell_measurement_temperature 123(1)
_cell_measurement_theta_max 73.5100
_cell_measurement_theta_min 4.0550
_cell_volume 3391.13(8)
_computing_cell_refinement
'CrysAlisPro, Agilent Technologies, Version 1.171.36.28 (release 01-02-2013 CrysAlis171 .NET) (compiled Feb 1 2013,16:14:44)'
_computing_data_collection
'CrysAlisPro, Agilent Technologies, Version 1.171.36.28 (release 01-02-2013 CrysAlis171 .NET) (compiled Feb 1 2013,16:14:44)'
_computing_data_reduction
'CrysAlisPro, Agilent Technologies, Version 1.171.36.28 (release 01-02-2013 CrysAlis171 .NET) (compiled Feb 1 2013,16:14:44)'
_computing_molecular_graphics 'Olex2 (Dolomanov et al., 2009)'
_computing_publication_material 'Olex2 (Dolomanov et al., 2009)'
_computing_structure_refinement 'XL (Sheldrick, 2008)'
_computing_structure_solution 'ShelXS (Sheldrick, 2008)'
_diffrn_ambient_temperature 123(1)
_diffrn_detector_area_resol_mean 10.3546
_diffrn_measured_fraction_theta_full 0.964
_diffrn_measured_fraction_theta_max 0.964
_diffrn_measurement_details
;
  1 omega -102.00   20.00   1.0000    7.0000
omega____ theta____ kappa____ phi______ frames
    -      -41.2064    0.0000  -90.0000 122

  2 omega   41.00   73.00   1.0000   35.0000
omega____ theta____ kappa____ phi______ frames
    -      106.9800  -45.0000 -180.0000 32

  3 omega   29.00   61.00   1.0000   35.0000
omega____ theta____ kappa____ phi______ frames
    -      106.9800  -30.0000   30.0000 32

  4 omega   31.00   59.00   1.0000   35.0000
omega____ theta____ kappa____ phi______ frames
    -      106.9800  -30.0000 -150.0000 28

  5 omega   78.00  158.00   1.0000   35.0000
omega____ theta____ kappa____ phi______ frames
    -      106.9800  125.0000  120.0000 80

  6 omega   73.00  143.00   1.0000   35.0000
omega____ theta____ kappa____ phi______ frames
    -      106.9800  125.0000  -30.0000 70

  7 omega   34.00   64.00   1.0000   35.0000
omega____ theta____ kappa____ phi______ frames
    -      106.9800  -30.0000   60.0000 30

  8 omega -117.00  -75.00   1.0000    7.0000
omega____ theta____ kappa____ phi______ frames
    -      -41.2064  -37.0000 -150.0000 42

  9 omega -115.00  -12.00   1.0000    7.0000
omega____ theta____ kappa____ phi______ frames
    -      -41.2064  -57.0000  120.0000 103
;
_diffrn_measurement_device_type 'SuperNova, Single source at offset, Atlas'
_diffrn_measurement_method '\w scans'
_diffrn_orient_matrix_UB_11 -0.0600419000
_diffrn_orient_matrix_UB_12 0.0406599000
_diffrn_orient_matrix_UB_13 -0.0713521000
_diffrn_orient_matrix_UB_21 -0.0201959000
_diffrn_orient_matrix_UB_22 -0.0989626000
_diffrn_orient_matrix_UB_23 -0.0333636000
_diffrn_orient_matrix_UB_31 -0.0732812000
_diffrn_orient_matrix_UB_32 -0.0059657000
_diffrn_orient_matrix_UB_33 0.0677174000
_diffrn_radiation_monochromator mirror
_diffrn_radiation_type CuK\a
_diffrn_radiation_wavelength 1.54178
_diffrn_reflns_av_R_equivalents 0.0341
_diffrn_reflns_av_unetI/netI 0.0368
_diffrn_reflns_limit_h_max 19
_diffrn_reflns_limit_h_min -19
_diffrn_reflns_limit_k_max 15
_diffrn_reflns_limit_k_min -17
_diffrn_reflns_limit_l_max 18
_diffrn_reflns_limit_l_min -17
_diffrn_reflns_number 9730
_diffrn_reflns_theta_full 73.71
_diffrn_reflns_theta_max 73.71
_diffrn_reflns_theta_min 4.08
_diffrn_source 'SuperNova (Cu) X-ray Source'
_exptl_absorpt_coefficient_mu 4.220
_exptl_absorpt_correction_T_max 1.00000
_exptl_absorpt_correction_T_min 0.72782
_exptl_absorpt_correction_type multi-scan
_exptl_absorpt_process_details
'CrysAlisPro, Agilent Technologies, Version 1.171.36.28 (release 01-02-2013 CrysAlis171 .NET) (compiled Feb 1 2013,16:14:44) Empirical absorption correction using spherical harmonics, implemented in SCALE3 ABSPACK scaling algorithm.'
_exptl_crystal_colour 'dark red'
_exptl_crystal_colour_modifier dark
_exptl_crystal_colour_primary red
_exptl_crystal_density_diffrn 1.274
_exptl_crystal_density_method 'not measured'
_exptl_crystal_description block
_exptl_crystal_F_000 1384
_exptl_crystal_size_max 0.2
_exptl_crystal_size_mid 0.2
_exptl_crystal_size_min 0.1
_refine_diff_density_max 1.813
_refine_diff_density_min -1.611
_refine_diff_density_rms 0.102
_refine_ls_extinction_method none
_refine_ls_goodness_of_fit_ref 1.019
_refine_ls_hydrogen_treatment mixed
_refine_ls_matrix_type full
_refine_ls_number_parameters 205
_refine_ls_number_reflns 3440
_refine_ls_number_restraints 0
_refine_ls_restrained_S_all 1.019
_refine_ls_R_factor_all 0.0927
_refine_ls_R_factor_gt 0.0827
_refine_ls_shift/su_max 0.001
_refine_ls_shift/su_mean 0.000
_refine_ls_structure_factor_coef Fsqd
_refine_ls_weighting_details 'calc w=1/[\s^2^(Fo^2^)+(0.1302P)^2^+12.6059P] where P=(Fo^2^+2Fc^2^)/3'
_refine_ls_weighting_scheme calc
_refine_ls_wR_factor_gt 0.2229
_refine_ls_wR_factor_ref 0.2330
_reflns_number_gt 2970
_reflns_number_total 3440
_reflns_threshold_expression >2\s(I)
_cod_data_source_file om501161y_si_002.cif
_cod_data_source_block 6
_cod_depositor_comments 'Adding full bibliography for 4085329--4085336.cif.'
_cod_database_code 4085334
_chemical_oxdiff_formula 'C38 H62 Fe P'
_reflns_odcompleteness_completeness 98.77
_reflns_odcompleteness_iscentric 1
_reflns_odcompleteness_theta 66.97
_olex2_refinement_description
;
1. Fixed Uiso
 At 1.2 times of:
  All C(H) groups
 At 1.5 times of:
  All C(H,H,H) groups
2. Uiso/Uaniso restraints and constraints
Uanis(C26) = Uanis(C27) = Uanis(C28) = Uanis(C29) = Uanis(C30)
Uanis(C21) = Uanis(C22) = Uanis(C23) = Uanis(C24) = Uanis(C25)
3. Others
 Fixed Sof: H9A(0.5) H9B(0.5) H9C(0.5) P1(0.5) C21(0.5) C22(0.5) C23(0.5)
 C24(0.5) C25(0.5) C26(0.5) H26A(0.5) H26B(0.5) H26C(0.5) C27(0.5) H27A(0.5)
 H27B(0.5) H27C(0.5) C28(0.5) H28A(0.5) H28B(0.5) H28C(0.5) C29(0.5) H29A(0.5)
 H29B(0.5) H29C(0.5) C30(0.5) H30A(0.5) H30B(0.5) H30C(0.5) C101(0.5) H101(0.5)
4.a :
 C21(C22,C23,C24,C25,C26,C27,C28,C29,C30,C101,Fe1)
4.b Me refined with riding coordinates:
 C9(H9A,H9B,H9C)
4.c Aromatic/amide H refined with riding coordinates:
 C2(H2), C11(H11), C12(H12), C13(H13), C14(H14), C15(H15), C17(H17), C18(H18),
 C19(H19), C101(H101)
4.d Idealised Me refined as rotating group:
 C7(H7A,H7B,H7C), C8(H8A,H8B,H8C), C26(H26A,H26B,H26C), C27(H27A,H27B,H27C),
 C28(H28A,H28B,H28C), C29(H29A,H29B,H29C), C30(H30A,H30B,H30C)
;
_olex2_submission_original_sample_id Bab384
_olex2_submission_special_instructions 'No special instructions were received'

loop_
_space_group_symop_id
_space_group_symop_operation_xyz
1 'x, y, z'
2 '-x+1/2, -y, z+1/2'
3 'x+1/2, -y+1/2, -z+1/2'
4 '-x, y+1/2, -z'
5 '-x, -y, -z'
6 'x-1/2, y, -z-1/2'
7 '-x-1/2, y-1/2, z-1/2'
8 'x, -y-1/2, z'

loop_
_atom_site_label
_atom_site_type_symbol
_atom_site_fract_x
_atom_site_fract_y
_atom_site_fract_z
_atom_site_U_iso_or_equiv
_atom_site_adp_type
_atom_site_occupancy
_atom_site_symmetry_multiplicity
_atom_site_calc_flag
_atom_site_refinement_flags
_atom_site_disorder_assembly
_atom_site_disorder_group
C1 C 0.7383(3) 0.3366(3) 0.5421(3) 0.0256(9) Uani 1 1 d . . .
C2 C 0.7797(3) 0.2500 0.5506(4) 0.0235(12) Uani 1 2 d S . .
H2 H 0.8372 0.2500 0.5624 0.028 Uiso 1 2 calc SR . .
C3 C 0.6036(3) 0.2500 0.4967(4) 0.0227(12) Uani 1 2 d S . .
C4 C 0.8128(2) 0.2994(3) 0.3392(3) 0.0231(8) Uani 1 1 d . . .
C5 C 0.7315(3) 0.3304(3) 0.3111(3) 0.0235(9) Uani 1 1 d . . .
C6 C 0.6819(4) 0.2500 0.2927(4) 0.0233(12) Uani 1 2 d S . .
C7 C 0.8880(3) 0.3595(3) 0.3588(3) 0.0312(10) Uani 1 1 d . A .
H7A H 0.8697 0.4215 0.3722 0.047 Uiso 1 1 calc R . .
H7B H 0.9243 0.3606 0.3070 0.047 Uiso 1 1 calc R . .
H7C H 0.9181 0.3347 0.4095 0.047 Uiso 1 1 calc R . .
C8 C 0.7050(3) 0.4284(3) 0.2932(3) 0.0366(11) Uani 1 1 d . . .
H8A H 0.6461 0.4350 0.3058 0.055 Uiso 1 1 calc R A .
H8B H 0.7155 0.4433 0.2311 0.055 Uiso 1 1 calc R . .
H8C H 0.7366 0.4698 0.3311 0.055 Uiso 1 1 calc R . .
C9 C 0.5958(4) 0.2500 0.2523(4) 0.0292(13) Uani 1 2 d S A .
H9A H 0.5760 0.1872 0.2468 0.044 Uiso 0.50 1 calc PR . .
H9B H 0.5978 0.2783 0.1937 0.044 Uiso 0.50 1 calc PR . .
H9C H 0.5582 0.2845 0.2904 0.044 Uiso 0.50 1 calc PR . .
C10 C 0.7887(3) 0.4243(3) 0.5469(3) 0.0307(10) Uani 1 1 d . A .
C11 C 0.8695(3) 0.4261(4) 0.5849(3) 0.0379(11) Uani 1 1 d . . .
H11 H 0.8911 0.3724 0.6110 0.045 Uiso 1 1 calc R A .
C12 C 0.9178(3) 0.5062(4) 0.5841(4) 0.0473(14) Uani 1 1 d . A .
H12 H 0.9713 0.5054 0.6094 0.057 Uiso 1 1 calc R . .
C13 C 0.8874(4) 0.5873(4) 0.5464(4) 0.0494(15) Uani 1 1 d . . .
H13 H 0.9208 0.6404 0.5441 0.059 Uiso 1 1 calc R A .
C14 C 0.8066(4) 0.5882(4) 0.5121(4) 0.0458(13) Uani 1 1 d . A .
H14 H 0.7844 0.6429 0.4888 0.055 Uiso 1 1 calc R . .
C15 C 0.7586(3) 0.5078(4) 0.5122(4) 0.0378(11) Uani 1 1 d . . .
H15 H 0.7045 0.5096 0.4884 0.045 Uiso 1 1 calc R A .
C16 C 0.5181(4) 0.2500 0.4548(4) 0.0372(17) Uani 1 2 d S . .
C17 C 0.4766(3) 0.3326(5) 0.4332(3) 0.0499(16) Uani 1 1 d . . .
H17 H 0.5033 0.3892 0.4436 0.060 Uiso 1 1 calc R A .
C18 C 0.3957(3) 0.3319(6) 0.3960(4) 0.066(2) Uani 1 1 d . A .
H18 H 0.3692 0.3879 0.3828 0.080 Uiso 1 1 calc R . .
C19 C 0.3548(5) 0.2500 0.3788(5) 0.076(4) Uani 1 2 d S . .
H19 H 0.3004 0.2500 0.3559 0.091 Uiso 1 2 calc SR A .
P1 P 0.62635(13) 0.34672(14) 0.55989(16) 0.0225(5) Uani 0.50 1 d P A 1
C21 C 0.5583(3) 0.1599(3) 0.7015(4) 0.0372(10) Uani 0.50 1 d PG A -1
C22 C 0.4847(3) 0.2070(3) 0.6751(3) 0.0372(10) Uani 0.50 1 d PG A -1
C23 C 0.5018(3) 0.3031(3) 0.6761(3) 0.0372(10) Uani 0.50 1 d PG A -1
C24 C 0.5861(3) 0.3153(3) 0.7031(4) 0.0372(10) Uani 0.50 1 d PG A -1
C25 C 0.6213(3) 0.2284(3) 0.7189(3) 0.0372(10) Uani 0.50 1 d PG A -1
C26 C 0.5683(4) 0.0567(4) 0.7098(7) 0.0690(17) Uani 0.50 1 d PG A -1
H26A H 0.6121 0.0430 0.7523 0.103 Uiso 0.50 1 calc PR A -1
H26B H 0.5827 0.0310 0.6521 0.103 Uiso 0.50 1 calc PR A -1
H26C H 0.5164 0.0299 0.7303 0.103 Uiso 0.50 1 calc PR A -1
C27 C 0.4025(4) 0.1628(5) 0.6503(6) 0.0690(17) Uani 0.50 1 d PG A -1
H27A H 0.4113 0.1191 0.6023 0.103 Uiso 0.50 1 calc PR A -1
H27B H 0.3637 0.2099 0.6310 0.103 Uiso 0.50 1 calc PR A -1
H27C H 0.3799 0.1310 0.7018 0.103 Uiso 0.50 1 calc PR A -1
C28 C 0.4411(4) 0.3790(5) 0.6525(6) 0.0690(17) Uani 0.50 1 d PG A -1
H28A H 0.4427 0.4261 0.6982 0.103 Uiso 0.50 1 calc PR A -1
H28B H 0.3853 0.3537 0.6487 0.103 Uiso 0.50 1 calc PR A -1
H28C H 0.4564 0.4056 0.5955 0.103 Uiso 0.50 1 calc PR A -1
C29 C 0.6307(4) 0.4064(4) 0.7133(7) 0.0690(17) Uani 0.50 1 d PG A -1
H29A H 0.5977 0.4471 0.7506 0.103 Uiso 0.50 1 calc PR A -1
H29B H 0.6383 0.4342 0.6551 0.103 Uiso 0.50 1 calc PR A -1
H29C H 0.6846 0.3964 0.7409 0.103 Uiso 0.50 1 calc PR A -1
C30 C 0.7098(4) 0.2104(4) 0.7487(6) 0.0690(17) Uani 0.50 1 d PG A -1
H30A H 0.7193 0.1446 0.7522 0.103 Uiso 0.50 1 calc PR A -1
H30B H 0.7187 0.2378 0.8070 0.103 Uiso 0.50 1 calc PR A -1
H30C H 0.7482 0.2373 0.7062 0.103 Uiso 0.50 1 calc PR A -1
C101 C 0.6529(5) 0.3388(6) 0.5073(6) 0.0222(16) Uani 0.50 1 d P . 2
H101 H 0.6285 0.3953 0.4916 0.027 Uiso 0.50 1 calc PR . 2
Fe1 Fe 0.72212(5) 0.2500 0.42795(6) 0.0173(3) Uani 1 2 d S . .

loop_
_atom_site_aniso_label
_atom_site_aniso_U_11
_atom_site_aniso_U_22
_atom_site_aniso_U_33
_atom_site_aniso_U_23
_atom_site_aniso_U_13
_atom_site_aniso_U_12
C1 0.0203(19) 0.029(2) 0.027(2) -0.0085(17) 0.0001(16) -0.0022(17)
C2 0.017(3) 0.035(3) 0.018(3) 0.000 0.001(2) 0.000
C3 0.015(3) 0.033(3) 0.020(3) 0.000 0.000(2) 0.000
C4 0.0179(19) 0.028(2) 0.0229(18) 0.0035(16) 0.0014(15) -0.0041(17)
C5 0.0201(19) 0.028(2) 0.0218(19) 0.0043(16) 0.0000(15) -0.0016(16)
C6 0.017(3) 0.031(3) 0.021(3) 0.000 0.003(2) 0.000
C7 0.021(2) 0.039(2) 0.034(2) 0.001(2) 0.0000(17) -0.0104(19)
C8 0.041(3) 0.028(2) 0.041(3) 0.010(2) -0.004(2) 0.003(2)
C9 0.018(3) 0.046(4) 0.023(3) 0.000 -0.003(2) 0.000
C10 0.025(2) 0.035(2) 0.032(2) -0.0123(19) 0.0078(17) -0.0060(19)
C11 0.028(2) 0.045(3) 0.041(2) -0.014(2) 0.0012(19) -0.008(2)
C12 0.031(3) 0.060(4) 0.050(3) -0.025(3) 0.003(2) -0.018(3)
C13 0.044(3) 0.051(3) 0.054(3) -0.024(3) 0.015(3) -0.026(3)
C14 0.055(3) 0.035(3) 0.048(3) -0.012(2) 0.015(3) -0.014(2)
C15 0.033(2) 0.037(3) 0.043(3) -0.012(2) 0.005(2) -0.009(2)
C16 0.017(3) 0.072(5) 0.022(3) 0.000 0.002(2) 0.000
C17 0.021(2) 0.094(5) 0.034(3) 0.020(3) 0.0039(19) 0.011(3)
C18 0.027(3) 0.140(7) 0.032(3) 0.022(4) 0.001(2) 0.021(4)
C19 0.016(3) 0.188(13) 0.024(4) 0.000 -0.002(3) 0.000
P1 0.0173(10) 0.0240(10) 0.0261(11) -0.0042(8) 0.0012(9) -0.0014(8)
C21 0.035(2) 0.031(2) 0.046(2) -0.005(2) -0.0098(18) 0.002(2)
C22 0.035(2) 0.031(2) 0.046(2) -0.005(2) -0.0098(18) 0.002(2)
C23 0.035(2) 0.031(2) 0.046(2) -0.005(2) -0.0098(18) 0.002(2)
C24 0.035(2) 0.031(2) 0.046(2) -0.005(2) -0.0098(18) 0.002(2)
C25 0.035(2) 0.031(2) 0.046(2) -0.005(2) -0.0098(18) 0.002(2)
C26 0.061(4) 0.064(4) 0.082(4) 0.011(3) 0.000(4) 0.008(3)
C27 0.061(4) 0.064(4) 0.082(4) 0.011(3) 0.000(4) 0.008(3)
C28 0.061(4) 0.064(4) 0.082(4) 0.011(3) 0.000(4) 0.008(3)
C29 0.061(4) 0.064(4) 0.082(4) 0.011(3) 0.000(4) 0.008(3)
C30 0.061(4) 0.064(4) 0.082(4) 0.011(3) 0.000(4) 0.008(3)
C101 0.020(4) 0.024(4) 0.022(4) -0.004(3) -0.001(4) -0.002(3)
Fe1 0.0130(4) 0.0189(4) 0.0201(5) 0.000 -0.0004(3) 0.000

loop_
_atom_type_symbol
_atom_type_description
_atom_type_scat_dispersion_real
_atom_type_scat_dispersion_imag
_atom_type_scat_source
C C 0.0181 0.0091 'International Tables Vol C Tables 4.2.6.8 and 6.1.1.4'
H H 0.0000 0.0000 'International Tables Vol C Tables 4.2.6.8 and 6.1.1.4'
P P 0.2955 0.4335 'International Tables Vol C Tables 4.2.6.8 and 6.1.1.4'
Fe Fe -1.1336 3.1974 'International Tables Vol C Tables 4.2.6.8 and 6.1.1.4'

loop_
_geom_angle_atom_site_label_1
_geom_angle_atom_site_label_2
_geom_angle_atom_site_label_3
_geom_angle
_geom_angle_site_symmetry_1
_geom_angle_site_symmetry_3
C2 C1 C10 119.4(4) . .
C2 C1 P1 121.1(3) . .
C2 C1 C101 119.1(5) . .
C2 C1 Fe1 67.0(3) . .
C10 C1 P1 116.8(3) . .
C10 C1 Fe1 126.9(3) . .
P1 C1 Fe1 92.56(19) . .
C101 C1 C10 119.9(5) . .
C101 C1 P1 29.4(4) . .
C101 C1 Fe1 67.4(4) . .
C1 C2 C1 123.5(5) . 8_565
C1 C2 Fe1 73.2(3) 8_565 .
C1 C2 Fe1 73.2(3) . .
C16 C3 P1 114.7(2) . .
C16 C3 P1 114.7(2) . 8_565
C16 C3 C101 121.1(4) . .
C16 C3 C101 121.1(4) . 8_565
C16 C3 Fe1 127.0(4) . .
P1 C3 P1 108.3(3) . 8_565
P1 C3 Fe1 94.3(2) . .
P1 C3 Fe1 94.3(2) 8_565 .
C101 C3 P1 31.3(4) 8_565 8_565
C101 C3 P1 31.3(4) . .
C101 C3 P1 121.4(5) 8_565 .
C101 C3 P1 121.4(5) . 8_565
C101 C3 C101 116.0(7) . 8_565
C101 C3 Fe1 66.0(4) . .
C101 C3 Fe1 66.0(4) 8_565 .
C4 C4 C5 108.2(2) 8_565 .
C4 C4 C7 125.1(3) 8_565 .
C4 C4 Fe1 69.98(12) 8_565 .
C5 C4 C7 126.6(4) . .
C5 C4 Fe1 70.4(2) . .
C7 C4 Fe1 128.8(3) . .
C4 C5 C8 126.9(4) . .
C4 C5 Fe1 69.5(2) . .
C6 C5 C4 107.6(4) . .
C6 C5 C8 125.1(4) . .
C6 C5 Fe1 70.7(3) . .
C8 C5 Fe1 130.5(3) . .
C5 C6 C5 108.4(5) . 8_565
C5 C6 C9 125.7(3) . .
C5 C6 C9 125.7(3) 8_565 .
C5 C6 Fe1 69.5(3) . .
C5 C6 Fe1 69.5(3) 8_565 .
C9 C6 Fe1 131.3(4) . .
C11 C10 C1 121.6(5) . .
C15 C10 C1 121.8(4) . .
C15 C10 C11 116.6(4) . .
C12 C11 C10 121.3(5) . .
C13 C12 C11 120.9(5) . .
C14 C13 C12 118.8(5) . .
C13 C14 C15 120.3(6) . .
C14 C15 C10 122.1(5) . .
C17 C16 C3 121.6(3) 8_565 .
C17 C16 C3 121.6(3) . .
C17 C16 C17 116.7(7) 8_565 .
C16 C17 C18 121.1(7) . .
C19 C18 C17 121.1(7) . .
C18 C19 C18 118.7(8) 8_565 .
C1 P1 C24 113.6(2) . .
C3 P1 C1 93.5(2) . .
C3 P1 C24 106.9(2) . .
C22 C21 C25 107.4 . .
C22 C21 C26 126.0 . .
C25 C21 C26 126.6 . .
C21 C22 C27 126.0 . .
C23 C22 C21 108.0 . .
C23 C22 C27 126.0 . .
C22 C23 C24 108.0 . .
C22 C23 C28 126.0 . .
C24 C23 C28 126.0 . .
C23 C24 P1 91.5(2) . .
C23 C24 C29 126.0 . .
C25 C24 P1 102.9(2) . .
C25 C24 C23 108.5 . .
C25 C24 C29 125.5 . .
C29 C24 P1 77.7(3) . .
C21 C25 C30 126.3 . .
C24 C25 C21 108.0 . .
C24 C25 C30 125.7 . .
C1 C101 C3 120.3(6) . .
C1 C101 Fe1 71.9(4) . .
C3 C101 Fe1 72.0(4) . .
C1 Fe1 C1 72.1(2) 8_565 .
C1 Fe1 C3 74.13(17) . .
C1 Fe1 C3 74.13(17) 8_565 .
C2 Fe1 C1 39.75(14) . .
C2 Fe1 C1 39.75(14) . 8_565
C2 Fe1 C3 88.3(2) . .
C2 Fe1 C4 104.74(18) . 8_565
C2 Fe1 C4 104.74(19) . .
C2 Fe1 C5 135.16(15) . .
C2 Fe1 C5 135.16(15) . 8_565
C2 Fe1 C6 170.9(2) . .
C2 Fe1 C101 74.3(3) . 8_565
C2 Fe1 C101 74.3(3) . .
C4 Fe1 C1 128.59(16) 8_565 .
C4 Fe1 C1 102.76(16) . .
C4 Fe1 C1 102.76(16) 8_565 8_565
C4 Fe1 C1 128.59(16) . 8_565
C4 Fe1 C3 155.74(14) . .
C4 Fe1 C3 155.74(14) 8_565 .
C4 Fe1 C4 40.0(2) 8_565 .
C4 Fe1 C5 67.30(16) 8_565 .
C4 Fe1 C5 67.30(16) . 8_565
C4 Fe1 C5 40.10(16) 8_565 8_565
C4 Fe1 C5 40.10(16) . .
C4 Fe1 C6 66.83(18) . .
C4 Fe1 C6 66.83(18) 8_565 .
C5 Fe1 C1 168.60(17) 8_565 .
C5 Fe1 C1 109.22(17) 8_565 8_565
C5 Fe1 C1 109.22(17) . .
C5 Fe1 C1 168.60(17) . 8_565
C5 Fe1 C3 117.25(16) 8_565 .
C5 Fe1 C3 117.25(16) . .
C5 Fe1 C5 67.2(2) . 8_565
C5 Fe1 C6 39.73(14) 8_565 .
C5 Fe1 C6 39.73(14) . .
C6 Fe1 C1 143.01(13) . 8_565
C6 Fe1 C1 143.01(13) . .
C6 Fe1 C3 100.8(2) . .
C101 Fe1 C1 40.7(2) 8_565 8_565
C101 Fe1 C1 88.4(3) 8_565 .
C101 Fe1 C1 40.7(2) . .
C101 Fe1 C1 88.4(3) . 8_565
C101 Fe1 C3 42.0(2) 8_565 .
C101 Fe1 C3 42.0(2) . .
C101 Fe1 C4 121.4(3) 8_565 8_565
C101 Fe1 C4 121.4(3) . .
C101 Fe1 C4 161.2(3) . 8_565
C101 Fe1 C4 161.2(3) 8_565 .
C101 Fe1 C5 149.0(2) 8_565 .
C101 Fe1 C5 149.0(2) . 8_565
C101 Fe1 C5 99.8(3) . .
C101 Fe1 C5 99.8(3) 8_565 8_565
C101 Fe1 C6 112.5(3) 8_565 .
C101 Fe1 C6 112.5(3) . .
C101 Fe1 C101 76.8(5) 8_565 .

loop_
_geom_bond_atom_site_label_1
_geom_bond_atom_site_label_2
_geom_bond_distance
_geom_bond_site_symmetry_2
C1 C2 1.414(5) .
C1 C10 1.497(6) .
C1 P1 1.805(5) .
C1 C101 1.453(9) .
C1 Fe1 2.117(4) .
C2 C1 1.414(5) 8_565
C2 Fe1 2.036(6) .
C3 C16 1.495(8) .
C3 P1 1.716(4) .
C3 P1 1.716(4) 8_565
C3 C101 1.506(8) .
C3 C101 1.506(8) 8_565
C3 Fe1 2.141(6) .
C4 C4 1.422(8) 8_565
C4 C5 1.428(6) .
C4 C7 1.503(6) .
C4 Fe1 2.077(4) .
C5 C6 1.425(5) .
C5 C8 1.496(6) .
C5 Fe1 2.089(4) .
C6 C5 1.425(5) 8_565
C6 C9 1.495(8) .
C6 Fe1 2.105(6) .
C10 C11 1.403(7) .
C10 C15 1.391(7) .
C11 C12 1.385(7) .
C12 C13 1.381(9) .
C13 C14 1.381(8) .
C14 C15 1.387(7) .
C16 C17 1.396(7) 8_565
C16 C17 1.396(7) .
C17 C18 1.400(7) .
C18 C19 1.369(9) .
C19 C18 1.369(9) 8_565
P1 C24 2.264(6) .
C21 C22 1.409(3) .
C21 C25 1.428(3) .
C21 C26 1.498(3) .
C22 C23 1.409(3) .
C22 C27 1.498(3) .
C23 C24 1.409(3) .
C23 C28 1.498(3) .
C24 C25 1.390(3) .
C24 C29 1.498(3) .
C25 C30 1.498(3) .
C101 Fe1 2.057(9) .
Fe1 C1 2.117(4) 8_565
Fe1 C4 2.077(4) 8_565
Fe1 C5 2.089(4) 8_565
Fe1 C101 2.057(9) 8_565
